data_4108450
loop_
_publ_author_name
'Jeyaraman Sankar'
'Shigeki Mori'
'Shohei Saito'
'Harapriya Rath'
'Masaaki Suzuki'
'Yasuhide Inokuma'
'Hiroshi Shinokubo'
'Kil Suk Kim'
'Zin Seok Yoon'
'Jae-Yoon Shin'
'Jong Min Lim'
'Yoichi Matsuzaki'
'Osamu Matsushita'
'Atsuya Muranaka'
'Nagao Kobayashi'
'Dongho Kim'
'Atsuhiro Osuka'

_publ_section_title
;
 Unambiguous Identification of M\"obius Aromaticity for
 meso-Aryl-Substituted [28]Hexaphyrins(1.1.1.1.1.1)
;
_journal_name_full 'Journal of the American Chemical Society'
_journal_page_first 13568
_journal_page_last 13579
_journal_paper_doi 10.1021/ja801983d
_journal_volume 130
_journal_year 2008
_chemical_formula_moiety 'C66 H34 Cl12 N6, 4(C H2 Cl2)'
_chemical_formula_sum 'C70 H42 Cl20 N6'
_chemical_formula_weight 1676.10
_chemical_name_systematic
; 
 ? 
;
_space_group_IT_number 14
_symmetry_cell_setting monoclinic
_symmetry_Int_Tables_number 14
_symmetry_space_group_name_Hall '-P 2ybc'
_symmetry_space_group_name_H-M 'P 1 21/c 1'
_atom_sites_solution_hydrogens geom
_atom_sites_solution_primary direct
_atom_sites_solution_secondary difmap
_audit_creation_method SHELXL-97
_cell_angle_alpha 90.00
_cell_angle_beta 98.883(3)
_cell_angle_gamma 90.00
_cell_formula_units_Z 2
_cell_length_a 16.445(3)
_cell_length_b 15.460(3)
_cell_length_c 14.672(3)
_cell_measurement_reflns_used 5141
_cell_measurement_temperature 90(2)
_cell_measurement_theta_max 27.24
_cell_measurement_theta_min 2.18
_cell_volume 3685.5(12)
_computing_cell_refinement 'Bruker SMART'
_computing_data_collection 'Bruker SMART'
_computing_data_reduction 'Bruker SAINT'
_computing_molecular_graphics 'Bruker SHELXTL'
_computing_publication_material 'Bruker SHELXTL'
_computing_structure_refinement 'SHELXL-97 (Sheldrick, 1997)'
_computing_structure_solution 'SHELXS-97 (Sheldrick, 1990)'
_diffrn_ambient_temperature 90(2)
_diffrn_detector_area_resol_mean 8.366
_diffrn_measured_fraction_theta_full 0.893
_diffrn_measured_fraction_theta_max 0.893
_diffrn_measurement_device_type 'CCD area detector'
_diffrn_measurement_method 'phi and omega scans'
_diffrn_radiation_monochromator graphite
_diffrn_radiation_source 'fine-focus sealed tube'
_diffrn_radiation_type MoK\a
_diffrn_radiation_wavelength 0.71073
_diffrn_reflns_av_R_equivalents 0.0716
_diffrn_reflns_av_sigmaI/netI 0.1034
_diffrn_reflns_limit_h_max 21
_diffrn_reflns_limit_h_min -21
_diffrn_reflns_limit_k_max 10
_diffrn_reflns_limit_k_min -19
_diffrn_reflns_limit_l_max 18
_diffrn_reflns_limit_l_min -18
_diffrn_reflns_number 20550
_diffrn_reflns_theta_full 28.09
_diffrn_reflns_theta_max 28.09
_diffrn_reflns_theta_min 1.82
_exptl_absorpt_coefficient_mu 0.787
_exptl_absorpt_correction_T_max 0.9617
_exptl_absorpt_correction_T_min 0.8584
_exptl_absorpt_correction_type empirical
_exptl_crystal_colour violet
_exptl_crystal_density_diffrn 1.510
_exptl_crystal_description prism
_exptl_crystal_F_000 1688
_exptl_crystal_size_max 0.20
_exptl_crystal_size_mid 0.15
_exptl_crystal_size_min 0.05
_refine_diff_density_max 0.768
_refine_diff_density_min -0.792
_refine_diff_density_rms 0.124
_refine_ls_extinction_method none
_refine_ls_goodness_of_fit_ref 1.053
_refine_ls_hydrogen_treatment constr
_refine_ls_matrix_type full
_refine_ls_number_parameters 433
_refine_ls_number_reflns 8029
_refine_ls_number_restraints 0
_refine_ls_restrained_S_all 1.053
_refine_ls_R_factor_all 0.1221
_refine_ls_R_factor_gt 0.0818
_refine_ls_shift/su_max 0.000
_refine_ls_shift/su_mean 0.000
_refine_ls_structure_factor_coef Fsqd
_refine_ls_weighting_details 'calc w=1/[\s^2^(Fo^2^)+(0.1196P)^2^+8.1449P] where P=(Fo^2^+2Fc^2^)/3'
_refine_ls_weighting_scheme calc
_refine_ls_wR_factor_gt 0.2257
_refine_ls_wR_factor_ref 0.2503
_reflns_number_gt 5221
_reflns_number_total 8029
_reflns_threshold_expression >2sigma(I)
_cod_data_source_file ja801983d_si_008.cif
_cod_data_source_block cl2286_4
_cod_original_cell_volume 3685.4(12)
_cod_original_sg_symbol_H-M 'P 21/c'
_cod_database_code 4108450

loop_
_symmetry_equiv_pos_as_xyz
'x, y, z'
'-x, y+1/2, -z+1/2'
'-x, -y, -z'
'x, -y-1/2, z-1/2'

loop_
_atom_site_label
_atom_site_type_symbol
_atom_site_fract_x
_atom_site_fract_y
_atom_site_fract_z
_atom_site_U_iso_or_equiv
_atom_site_adp_type
_atom_site_occupancy
_atom_site_symmetry_multiplicity
_atom_site_calc_flag
_atom_site_refinement_flags
C1 C 0.1762(3) 0.5815(3) -0.0561(4) 0.0246(10) Uani 1 1 d .
C2 C 0.1298(3) 0.6267(4) 0.0046(4) 0.0274(11) Uani 1 1 d .
H2 H 0.0734 0.6425 -0.0096 0.033 Uiso 1 1 calc R
C3 C 0.1793(3) 0.6427(4) 0.0848(4) 0.0280(11) Uani 1 1 d .
H3 H 0.1634 0.6718 0.1363 0.034 Uiso 1 1 calc R
C4 C 0.2602(3) 0.6087(3) 0.0800(3) 0.0220(10) Uani 1 1 d .
C5 C 0.3271(3) 0.6142(3) 0.1471(3) 0.0227(10) Uani 1 1 d .
C6 C 0.4091(3) 0.5802(3) 0.1438(3) 0.0235(10) Uani 1 1 d .
C7 C 0.4403(3) 0.5179(3) 0.0902(4) 0.0234(10) Uani 1 1 d .
H7 H 0.4097 0.4867 0.0406 0.028 Uiso 1 1 calc R
C8 C 0.5263(3) 0.5088(3) 0.1225(3) 0.0249(10) Uani 1 1 d .
H8 H 0.5631 0.4705 0.0989 0.030 Uiso 1 1 calc R
C9 C 0.5461(3) 0.5672(3) 0.1954(3) 0.0233(10) Uani 1 1 d .
C10 C 0.6214(3) 0.5862(3) 0.2569(3) 0.0253(10) Uani 1 1 d .
C11 C 0.6991(3) 0.5584(3) 0.2500(3) 0.0239(10) Uani 1 1 d .
C12 C 0.7722(3) 0.5744(4) 0.3188(4) 0.0302(12) Uani 1 1 d .
H12 H 0.7742 0.6071 0.3740 0.036 Uiso 1 1 calc R
C13 C 0.8351(3) 0.5345(4) 0.2897(4) 0.0311(12) Uani 1 1 d .
H13 H 0.8902 0.5321 0.3207 0.037 Uiso 1 1 calc R
C14 C 0.8027(3) 0.4948(3) 0.1999(3) 0.0239(10) Uani 1 1 d .
C15 C 0.1480(3) 0.5519(3) -0.1444(4) 0.0251(10) Uani 1 1 d .
C16 C 0.3187(3) 0.6584(3) 0.2370(3) 0.0220(10) Uani 1 1 d .
C17 C 0.3119(3) 0.6088(3) 0.3161(4) 0.0254(10) Uani 1 1 d .
C18 C 0.3071(3) 0.6466(4) 0.4004(4) 0.0298(11) Uani 1 1 d .
H18 H 0.3007 0.6115 0.4520 0.036 Uiso 1 1 calc R
C19 C 0.3119(3) 0.7364(4) 0.4096(4) 0.0291(11) Uani 1 1 d .
H19 H 0.3104 0.7624 0.4680 0.035 Uiso 1 1 calc R
C20 C 0.3189(3) 0.7878(3) 0.3335(4) 0.0278(11) Uani 1 1 d .
H20 H 0.3217 0.8490 0.3392 0.033 Uiso 1 1 calc R
C21 C 0.3219(3) 0.7483(3) 0.2491(3) 0.0239(10) Uani 1 1 d .
C22 C 0.6076(3) 0.6452(3) 0.3353(3) 0.0244(10) Uani 1 1 d .
C23 C 0.5837(3) 0.6123(4) 0.4153(4) 0.0306(12) Uani 1 1 d .
C24 C 0.5598(4) 0.6660(4) 0.4846(4) 0.0387(14) Uani 1 1 d .
H24 H 0.5445 0.6422 0.5392 0.046 Uiso 1 1 calc R
C25 C 0.5595(4) 0.7548(5) 0.4697(5) 0.0441(16) Uani 1 1 d .
H25 H 0.5428 0.7923 0.5146 0.053 Uiso 1 1 calc R
C26 C 0.5825(4) 0.7891(4) 0.3930(5) 0.0491(17) Uani 1 1 d .
H26 H 0.5814 0.8500 0.3845 0.059 Uiso 1 1 calc R
C27 C 0.6081(4) 0.7348(4) 0.3255(4) 0.0348(13) Uani 1 1 d .
C28 C 0.0596(3) 0.5695(4) -0.1810(3) 0.0262(11) Uani 1 1 d .
C29 C -0.0019(3) 0.5076(4) -0.1835(4) 0.0305(12) Uani 1 1 d .
C30 C -0.0850(3) 0.5247(4) -0.2132(4) 0.0366(13) Uani 1 1 d .
H30 H -0.1252 0.4806 -0.2128 0.044 Uiso 1 1 calc R
C31 C -0.1077(3) 0.6077(5) -0.2435(4) 0.0413(15) Uani 1 1 d .
H31 H -0.1639 0.6202 -0.2650 0.050 Uiso 1 1 calc R
C32 C -0.0490(4) 0.6729(5) -0.2428(5) 0.0428(15) Uani 1 1 d .
H32 H -0.0649 0.7299 -0.2623 0.051 Uiso 1 1 calc R
C33 C 0.0336(3) 0.6528(4) -0.2129(4) 0.0341(13) Uani 1 1 d .
Cl1 Cl 0.31028(9) 0.49641(8) 0.30762(9) 0.0331(3) Uani 1 1 d .
Cl2 Cl 0.33197(11) 0.81514(9) 0.15557(10) 0.0404(4) Uani 1 1 d .
Cl3 Cl 0.58175(10) 0.50048(10) 0.43078(11) 0.0411(4) Uani 1 1 d .
Cl4 Cl 0.63702(13) 0.77974(10) 0.22694(11) 0.0526(5) Uani 1 1 d .
Cl5 Cl 0.02521(8) 0.40295(9) -0.14354(11) 0.0381(4) Uani 1 1 d .
Cl6 Cl 0.10557(9) 0.73575(11) -0.21241(13) 0.0461(4) Uani 1 1 d .
N1 N 0.2550(2) 0.5723(3) -0.0082(3) 0.0223(8) Uani 1 1 d .
H1N H 0.2961 0.5473 -0.0301 0.027 Uiso 1 1 calc R
N2 N 0.4738(3) 0.6086(3) 0.2064(3) 0.0249(9) Uani 1 1 d .
H2N H 0.4699 0.6484 0.2484 0.030 Uiso 1 1 calc R
N3 N 0.7212(3) 0.5097(3) 0.1768(3) 0.0241(9) Uani 1 1 d .
C1S C 0.2302(4) 0.1842(5) 0.4455(5) 0.0489(16) Uani 1 1 d .
H1SA H 0.1914 0.1602 0.3933 0.059 Uiso 1 1 calc R
H1SB H 0.2866 0.1673 0.4371 0.059 Uiso 1 1 calc R
Cl1S Cl 0.20789(15) 0.14036(14) 0.54962(16) 0.0709(6) Uani 1 1 d .
Cl2S Cl 0.22224(12) 0.29831(12) 0.44496(12) 0.0563(5) Uani 1 1 d .
C2S C 0.0932(9) 0.6327(6) 0.5162(7) 0.103(4) Uani 1 1 d .
H2SA H 0.1337 0.6775 0.5055 0.123 Uiso 1 1 calc R
H2SB H 0.1076 0.6124 0.5806 0.123 Uiso 1 1 calc R
Cl3S Cl 0.10016(19) 0.54618(17) 0.44159(19) 0.0891(8) Uani 1 1 d .
Cl4S Cl -0.0064(2) 0.6797(2) 0.5017(3) 0.1230(14) Uani 1 1 d .

loop_
_atom_site_aniso_label
_atom_site_aniso_U_11
_atom_site_aniso_U_22
_atom_site_aniso_U_33
_atom_site_aniso_U_23
_atom_site_aniso_U_13
_atom_site_aniso_U_12
C1 0.026(2) 0.020(2) 0.026(3) 0.003(2) 0.000(2) -0.002(2)
C2 0.024(2) 0.028(3) 0.030(3) -0.001(2) 0.003(2) 0.004(2)
C3 0.033(3) 0.027(3) 0.025(3) -0.001(2) 0.006(2) 0.002(2)
C4 0.030(2) 0.018(2) 0.019(2) 0.0015(18) 0.006(2) 0.000(2)
C5 0.028(2) 0.017(2) 0.023(2) -0.0007(19) 0.003(2) 0.000(2)
C6 0.029(2) 0.019(2) 0.023(2) 0.0010(19) 0.005(2) -0.002(2)
C7 0.025(2) 0.019(2) 0.024(2) -0.004(2) -0.003(2) 0.000(2)
C8 0.029(2) 0.025(2) 0.021(2) -0.002(2) 0.005(2) -0.001(2)
C9 0.027(2) 0.020(2) 0.024(2) 0.0002(19) 0.006(2) 0.003(2)
C10 0.036(3) 0.018(2) 0.021(2) 0.0015(19) 0.002(2) 0.001(2)
C11 0.027(2) 0.023(2) 0.020(2) -0.001(2) 0.000(2) -0.005(2)
C12 0.032(3) 0.034(3) 0.023(3) -0.007(2) -0.001(2) -0.003(2)
C13 0.028(3) 0.034(3) 0.030(3) -0.003(2) 0.002(2) -0.001(2)
C14 0.025(2) 0.024(2) 0.022(2) 0.001(2) 0.002(2) -0.001(2)
C15 0.024(2) 0.025(2) 0.025(3) 0.004(2) 0.003(2) -0.001(2)
C16 0.024(2) 0.018(2) 0.022(2) -0.0032(19) -0.0005(19) 0.0010(19)
C17 0.031(3) 0.018(2) 0.026(3) 0.000(2) -0.001(2) 0.002(2)
C18 0.039(3) 0.028(3) 0.021(2) 0.003(2) 0.002(2) 0.005(2)
C19 0.037(3) 0.025(3) 0.024(3) -0.004(2) 0.003(2) 0.004(2)
C20 0.031(3) 0.021(2) 0.030(3) -0.004(2) -0.001(2) 0.003(2)
C21 0.029(2) 0.021(2) 0.020(2) 0.0037(19) 0.001(2) 0.000(2)
C22 0.025(2) 0.024(2) 0.022(2) -0.004(2) -0.002(2) 0.001(2)
C23 0.030(3) 0.028(3) 0.034(3) -0.008(2) 0.004(2) 0.000(2)
C24 0.036(3) 0.050(4) 0.031(3) -0.012(3) 0.007(2) 0.001(3)
C25 0.049(4) 0.045(4) 0.037(3) -0.022(3) 0.002(3) 0.007(3)
C26 0.060(4) 0.028(3) 0.054(4) -0.021(3) -0.007(3) 0.004(3)
C27 0.042(3) 0.028(3) 0.031(3) -0.005(2) -0.004(2) 0.001(2)
C28 0.024(2) 0.034(3) 0.020(2) -0.001(2) 0.000(2) 0.002(2)
C29 0.031(3) 0.032(3) 0.028(3) -0.003(2) 0.004(2) 0.001(2)
C30 0.028(3) 0.044(3) 0.036(3) 0.000(3) 0.002(2) -0.004(3)
C31 0.023(3) 0.055(4) 0.043(3) 0.013(3) -0.003(2) -0.002(3)
C32 0.030(3) 0.048(4) 0.049(4) 0.022(3) 0.002(3) 0.008(3)
C33 0.031(3) 0.039(3) 0.030(3) 0.013(3) 0.000(2) -0.004(2)
Cl1 0.0489(8) 0.0192(6) 0.0300(7) 0.0022(5) 0.0026(6) 0.0000(6)
Cl2 0.0711(10) 0.0227(6) 0.0287(7) 0.0027(5) 0.0120(7) -0.0038(7)
Cl3 0.0566(9) 0.0320(7) 0.0385(8) 0.0034(6) 0.0191(7) 0.0005(7)
Cl4 0.0922(13) 0.0244(7) 0.0388(8) 0.0029(6) 0.0029(8) -0.0080(8)
Cl5 0.0313(7) 0.0276(7) 0.0558(9) -0.0020(6) 0.0075(6) -0.0014(6)
Cl6 0.0336(7) 0.0399(8) 0.0624(10) 0.0243(8) 0.0001(7) -0.0005(6)
N1 0.0225(19) 0.020(2) 0.023(2) -0.0026(17) 0.0006(17) 0.0007(17)
N2 0.030(2) 0.021(2) 0.023(2) -0.0021(17) 0.0016(17) -0.0008(18)
N3 0.027(2) 0.022(2) 0.023(2) -0.0016(17) 0.0037(17) 0.0007(18)
C1S 0.050(4) 0.043(4) 0.053(4) -0.017(3) 0.004(3) -0.002(3)
Cl1S 0.0924(15) 0.0515(11) 0.0684(13) -0.0031(10) 0.0112(11) -0.0098(11)
Cl2S 0.0706(11) 0.0499(10) 0.0443(9) -0.0060(8) -0.0041(8) 0.0146(9)
C2S 0.184(13) 0.044(5) 0.068(6) -0.009(5) -0.019(7) 0.004(7)
Cl3S 0.121(2) 0.0621(14) 0.0900(17) -0.0225(13) 0.0351(16) -0.0208(14)
Cl4S 0.133(3) 0.0793(18) 0.180(3) -0.052(2) 0.101(3) -0.0516(19)

loop_
_atom_type_symbol
_atom_type_description
_atom_type_scat_dispersion_real
_atom_type_scat_dispersion_imag
_atom_type_scat_source
C C 0.0033 0.0016 'International Tables Vol C Tables 4.2.6.8 and 6.1.1.4'
H H 0.0000 0.0000 'International Tables Vol C Tables 4.2.6.8 and 6.1.1.4'
N N 0.0061 0.0033 'International Tables Vol C Tables 4.2.6.8 and 6.1.1.4'
Cl Cl 0.1484 0.1585 'International Tables Vol C Tables 4.2.6.8 and 6.1.1.4'

loop_
_geom_angle_atom_site_label_1
_geom_angle_atom_site_label_2
_geom_angle_atom_site_label_3
_geom_angle
_geom_angle_site_symmetry_1
_geom_angle_site_symmetry_3
N1 C1 C15 126.4(5) . .
N1 C1 C2 106.3(4) . .
C15 C1 C2 127.3(5) . .
C3 C2 C1 108.8(4) . .
C3 C2 H2 125.6 . .
C1 C2 H2 125.6 . .
C2 C3 C4 109.2(5) . .
C2 C3 H3 125.4 . .
C4 C3 H3 125.4 . .
C5 C4 N1 128.4(4) . .
C5 C4 C3 126.2(4) . .
N1 C4 C3 105.4(4) . .
C4 C5 C6 127.1(4) . .
C4 C5 C16 119.2(4) . .
C6 C5 C16 113.7(4) . .
N2 C6 C7 106.5(4) . .
N2 C6 C5 119.5(4) . .
C7 C6 C5 133.9(5) . .
C6 C7 C8 108.3(4) . .
C6 C7 H7 125.8 . .
C8 C7 H7 125.8 . .
C9 C8 C7 107.0(4) . .
C9 C8 H8 126.5 . .
C7 C8 H8 126.5 . .
N2 C9 C8 106.6(4) . .
N2 C9 C10 120.2(4) . .
C8 C9 C10 133.1(5) . .
C11 C10 C9 127.7(5) . .
C11 C10 C22 119.8(5) . .
C9 C10 C22 112.5(4) . .
C10 C11 N3 125.5(4) . .
C10 C11 C12 124.9(5) . .
N3 C11 C12 109.5(4) . .
C13 C12 C11 107.3(5) . .
C13 C12 H12 126.4 . .
C11 C12 H12 126.4 . .
C12 C13 C14 106.7(5) . .
C12 C13 H13 126.6 . .
C14 C13 H13 126.6 . .
N3 C14 C15 124.8(5) . 3_665
N3 C14 C13 111.1(4) . .
C15 C14 C13 124.1(5) 3_665 .
C1 C15 C14 124.2(5) . 3_665
C1 C15 C28 116.3(5) . .
C14 C15 C28 119.5(5) 3_665 .
C21 C16 C17 116.2(4) . .
C21 C16 C5 123.5(4) . .
C17 C16 C5 120.2(4) . .
C18 C17 C16 122.0(5) . .
C18 C17 Cl1 118.9(4) . .
C16 C17 Cl1 119.0(4) . .
C17 C18 C19 119.8(5) . .
C17 C18 H18 120.1 . .
C19 C18 H18 120.1 . .
C20 C19 C18 120.1(5) . .
C20 C19 H19 120.0 . .
C18 C19 H19 120.0 . .
C21 C20 C19 119.0(5) . .
C21 C20 H20 120.5 . .
C19 C20 H20 120.5 . .
C20 C21 C16 122.9(5) . .
C20 C21 Cl2 117.5(4) . .
C16 C21 Cl2 119.6(4) . .
C23 C22 C27 117.3(5) . .
C23 C22 C10 121.1(5) . .
C27 C22 C10 121.1(5) . .
C22 C23 C24 122.6(5) . .
C22 C23 Cl3 119.0(4) . .
C24 C23 Cl3 118.4(5) . .
C25 C24 C23 117.4(6) . .
C25 C24 H24 121.3 . .
C23 C24 H24 121.3 . .
C26 C25 C24 121.7(6) . .
C26 C25 H25 119.2 . .
C24 C25 H25 119.2 . .
C25 C26 C27 120.3(6) . .
C25 C26 H26 119.8 . .
C27 C26 H26 119.8 . .
C22 C27 C26 120.7(6) . .
C22 C27 Cl4 119.4(4) . .
C26 C27 Cl4 119.8(5) . .
C29 C28 C33 115.9(5) . .
C29 C28 C15 123.2(5) . .
C33 C28 C15 120.8(5) . .
C28 C29 C30 123.5(5) . .
C28 C29 Cl5 118.7(4) . .
C30 C29 Cl5 117.7(5) . .
C31 C30 C29 118.4(6) . .
C31 C30 H30 120.8 . .
C29 C30 H30 120.8 . .
C30 C31 C32 121.0(5) . .
C30 C31 H31 119.5 . .
C32 C31 H31 119.5 . .
C31 C32 C33 118.6(6) . .
C31 C32 H32 120.7 . .
C33 C32 H32 120.7 . .
C32 C33 C28 122.5(5) . .
C32 C33 Cl6 117.6(5) . .
C28 C33 Cl6 119.9(4) . .
C1 N1 C4 110.3(4) . .
C1 N1 H1N 124.9 . .
C4 N1 H1N 124.9 . .
C6 N2 C9 111.6(4) . .
C6 N2 H2N 124.2 . .
C9 N2 H2N 124.2 . .
C14 N3 C11 105.3(4) . .
Cl1S C1S Cl2S 111.3(4) . .
Cl1S C1S H1SA 109.4 . .
Cl2S C1S H1SA 109.4 . .
Cl1S C1S H1SB 109.4 . .
Cl2S C1S H1SB 109.4 . .
H1SA C1S H1SB 108.0 . .
Cl3S C2S Cl4S 112.8(7) . .
Cl3S C2S H2SA 109.0 . .
Cl4S C2S H2SA 109.0 . .
Cl3S C2S H2SB 109.0 . .
Cl4S C2S H2SB 109.0 . .
H2SA C2S H2SB 107.8 . .

loop_
_geom_bond_atom_site_label_1
_geom_bond_atom_site_label_2
_geom_bond_distance
_geom_bond_site_symmetry_2
C1 N1 1.382(6) .
C1 C15 1.385(7) .
C1 C2 1.440(7) .
C2 C3 1.345(8) .
C2 H2 0.9500 .
C3 C4 1.443(7) .
C3 H3 0.9500 .
C4 C5 1.361(7) .
C4 N1 1.402(6) .
C5 C6 1.454(7) .
C5 C16 1.511(7) .
C6 N2 1.366(7) .
C6 C7 1.392(7) .
C7 C8 1.427(7) .
C7 H7 0.9500 .
C8 C9 1.399(7) .
C8 H8 0.9500 .
C9 N2 1.381(6) .
C9 C10 1.446(7) .
C10 C11 1.366(7) .
C10 C22 1.513(7) .
C11 N3 1.405(6) .
C11 C12 1.466(7) .
C12 C13 1.330(8) .
C12 H12 0.9500 .
C13 C14 1.476(8) .
C13 H13 0.9500 .
C14 N3 1.350(7) .
C14 C15 1.430(7) 3_665
C15 C14 1.430(7) 3_665
C15 C28 1.495(7) .
C16 C21 1.401(7) .
C16 C17 1.410(7) .
C17 C18 1.380(7) .
C17 Cl1 1.742(5) .
C18 C19 1.397(8) .
C18 H18 0.9500 .
C19 C20 1.389(8) .
C19 H19 0.9500 .
C20 C21 1.389(7) .
C20 H20 0.9500 .
C21 Cl2 1.746(5) .
C22 C23 1.390(8) .
C22 C27 1.393(8) .
C23 C24 1.414(8) .
C23 Cl3 1.745(6) .
C24 C25 1.391(10) .
C24 H24 0.9500 .
C25 C26 1.348(10) .
C25 H25 0.9500 .
C26 C27 1.411(9) .
C26 H26 0.9500 .
C27 Cl4 1.735(6) .
C28 C29 1.388(8) .
C28 C33 1.413(8) .
C29 C30 1.395(8) .
C29 Cl5 1.755(6) .
C30 C31 1.390(9) .
C30 H30 0.9500 .
C31 C32 1.394(9) .
C31 H31 0.9500 .
C32 C33 1.398(8) .
C32 H32 0.9500 .
C33 Cl6 1.744(6) .
N1 H1N 0.8800 .
N2 H2N 0.8800 .
C1S Cl1S 1.760(8) .
C1S Cl2S 1.769(7) .
C1S H1SA 0.9900 .
C1S H1SB 0.9900 .
C2S Cl3S 1.744(10) .
C2S Cl4S 1.774(14) .
C2S H2SA 0.9900 .
C2S H2SB 0.9900 .
